data_4073490
loop_
_publ_author_name
'Evans, William J.'
'Miller, Kevin A.'
'Ziller, Joseph W.'
'DiPasquale, Antonio G.'
'Heroux, Katie J.'
'Rheingold, Arnold L.'

_publ_section_title
;
 Formation of (C5Me5)2U(EPh)Me, (C5Me5)2U(EPh)2, and (C5Me5)2U(\h2-TeC6H4)
 from (C5Me5)2UMe2and PhEEPh (E = S, Se, Te)
;
_journal_issue 17
_journal_name_full Organometallics
_journal_page_first 4287
_journal_paper_doi 10.1021/om700382a
_journal_volume 26
_journal_year 2007
_chemical_formula_sum 'C26 H34 Te U'
_chemical_formula_weight 712.16
_chemical_name_systematic
; 

 ? 

;
_space_group_IT_number 14
_symmetry_cell_setting monoclinic
_symmetry_space_group_name_Hall '-P 2yn'
_symmetry_space_group_name_H-M 'P 1 21/n 1'
_atom_sites_solution_hydrogens geom
_atom_sites_solution_primary direct
_atom_sites_solution_secondary difmap
_audit_creation_method SHELXL-97
_cell_angle_alpha 90.00
_cell_angle_beta 93.046(2)
_cell_angle_gamma 90.00
_cell_formula_units_Z 4
_cell_length_a 8.4434(13)
_cell_length_b 16.064(3)
_cell_length_c 17.729(3)
_cell_measurement_reflns_used 6191
_cell_measurement_temperature 100(2)
_cell_measurement_theta_max 28.14
_cell_measurement_theta_min 2.30
_cell_volume 2401.3(7)
_computing_cell_refinement 'Bruker SMART'
_computing_data_collection 'Bruker SMART'
_computing_data_reduction 'Bruker SAINT'
_computing_molecular_graphics 'Bruker SHELXTL'
_computing_publication_material 'Bruker SHELXTL'
_computing_structure_refinement 'SHELXL-97 (Sheldrick, 1997)'
_computing_structure_solution 'SHELXS-97 (Sheldrick, 1990)'
_diffrn_ambient_temperature 100(2)
_diffrn_measured_fraction_theta_full 0.997
_diffrn_measured_fraction_theta_max 0.957
_diffrn_measurement_device_type 'CCD area detector'
_diffrn_measurement_method 'phi and omega scans'
_diffrn_radiation_monochromator graphite
_diffrn_radiation_source 'fine-focus sealed tube'
_diffrn_radiation_type MoK\a
_diffrn_radiation_wavelength 0.71073
_diffrn_reflns_av_R_equivalents 0.0265
_diffrn_reflns_av_sigmaI/netI 0.0266
_diffrn_reflns_limit_h_max 10
_diffrn_reflns_limit_h_min -10
_diffrn_reflns_limit_k_max 20
_diffrn_reflns_limit_k_min -20
_diffrn_reflns_limit_l_max 22
_diffrn_reflns_limit_l_min -22
_diffrn_reflns_number 18903
_diffrn_reflns_theta_full 25.00
_diffrn_reflns_theta_max 28.31
_diffrn_reflns_theta_min 1.71
_exptl_absorpt_coefficient_mu 7.959
_exptl_absorpt_correction_T_max 0.2510
_exptl_absorpt_correction_T_min 0.1987
_exptl_absorpt_correction_type multi-scan
_exptl_absorpt_process_details SADABS
_exptl_crystal_colour deep-red
_exptl_crystal_density_diffrn 1.970
_exptl_crystal_density_method 'not measured'
_exptl_crystal_description block
_exptl_crystal_F_000 1336
_exptl_crystal_size_max 0.30
_exptl_crystal_size_mid 0.30
_exptl_crystal_size_min 0.24
_refine_diff_density_max 1.863
_refine_diff_density_min -0.814
_refine_diff_density_rms 0.128
_refine_ls_extinction_method none
_refine_ls_goodness_of_fit_ref 1.040
_refine_ls_hydrogen_treatment constr
_refine_ls_matrix_type full
_refine_ls_number_parameters 253
_refine_ls_number_reflns 5491
_refine_ls_number_restraints 0
_refine_ls_restrained_S_all 1.040
_refine_ls_R_factor_all 0.0279
_refine_ls_R_factor_gt 0.0238
_refine_ls_shift/su_max 0.016
_refine_ls_shift/su_mean 0.002
_refine_ls_structure_factor_coef Fsqd
_refine_ls_weighting_details 'calc w=1/[\s^2^(Fo^2^)+(0.0370P)^2^+1.3000P] where P=(Fo^2^+2Fc^2^)/3'
_refine_ls_weighting_scheme calc
_refine_ls_wR_factor_gt 0.0608
_refine_ls_wR_factor_ref 0.0621
_reflns_number_gt 4912
_reflns_number_total 5491
_reflns_threshold_expression >2sigma(I)
_cod_data_source_file om700382a-file004.cif
_cod_data_source_block uci20
_cod_depositor_comments
;
The following automatic conversions were performed:

'_symmetry_cell_setting' value 'Monoclinic' changed to 'monoclinic'
according to /home/saulius/struct/CIF-dictionaries/cif_core.dic
dictionary named 'cif_core.dic' version 2.4.1 from 2010-06-29.

Automatic conversion script
Id: cif_fix_values 1715 2011-07-08 13:25:40Z adriana 
;
_cod_original_cell_volume 2401.2(6)
_cod_original_sg_symbol_H-M P2(1)/n
_cod_database_code 4073490

loop_
_symmetry_equiv_pos_as_xyz
'x, y, z'
'-x+1/2, y+1/2, -z+1/2'
'-x, -y, -z'
'x-1/2, -y-1/2, z-1/2'

loop_
_atom_site_label
_atom_site_type_symbol
_atom_site_fract_x
_atom_site_fract_y
_atom_site_fract_z
_atom_site_U_iso_or_equiv
_atom_site_adp_type
_atom_site_occupancy
_atom_site_symmetry_multiplicity
_atom_site_calc_flag
_atom_site_refinement_flags
U1 U 0.442889(14) 0.767012(8) 0.140660(7) 0.01538(5) Uani 1 1 d .
Te1 Te 0.24820(3) 0.792384(17) 0.273082(14) 0.02792(7) Uani 1 1 d .
C1 C 0.6018(4) 0.8382(2) 0.2326(2) 0.0231(8) Uani 1 1 d .
C2 C 0.7476(5) 0.8778(2) 0.2479(2) 0.0276(8) Uani 1 1 d .
H2A H 0.8306 0.8692 0.2146 0.033 Uiso 1 1 calc R
C3 C 0.7746(5) 0.9291(3) 0.3101(2) 0.0363(10) Uani 1 1 d .
H3A H 0.8744 0.9555 0.3191 0.044 Uiso 1 1 calc R
C4 C 0.6539(6) 0.9413(3) 0.3591(2) 0.0388(11) Uani 1 1 d .
H4A H 0.6704 0.9779 0.4009 0.047 Uiso 1 1 calc R
C5 C 0.5102(6) 0.9011(3) 0.3480(2) 0.0325(9) Uani 1 1 d .
H5A H 0.4297 0.9080 0.3829 0.039 Uiso 1 1 calc R
C6 C 0.4844(5) 0.8495(2) 0.2842(2) 0.0248(8) Uani 1 1 d .
C11 C 0.6878(4) 0.6558(2) 0.1676(2) 0.0209(7) Uani 1 1 d .
C12 C 0.6336(4) 0.6427(2) 0.0912(2) 0.0214(7) Uani 1 1 d .
C13 C 0.4771(4) 0.6103(2) 0.0912(2) 0.0202(7) Uani 1 1 d .
C14 C 0.4359(4) 0.6021(2) 0.1674(2) 0.0205(7) Uani 1 1 d .
C15 C 0.5655(4) 0.6301(2) 0.2145(2) 0.0202(7) Uani 1 1 d .
C16 C 0.8541(4) 0.6796(3) 0.1942(2) 0.0285(8) Uani 1 1 d .
H16A H 0.9196 0.6294 0.1996 0.043 Uiso 1 1 calc R
H16B H 0.8520 0.7080 0.2430 0.043 Uiso 1 1 calc R
H16C H 0.8990 0.7170 0.1571 0.043 Uiso 1 1 calc R
C17 C 0.7364(4) 0.6529(3) 0.0249(2) 0.0258(8) Uani 1 1 d .
H17A H 0.7946 0.6011 0.0170 0.039 Uiso 1 1 calc R
H17B H 0.8119 0.6984 0.0351 0.039 Uiso 1 1 calc R
H17C H 0.6697 0.6659 -0.0205 0.039 Uiso 1 1 calc R
C18 C 0.3719(5) 0.5830(2) 0.0240(2) 0.0271(8) Uani 1 1 d .
H18A H 0.3958 0.5250 0.0116 0.041 Uiso 1 1 calc R
H18B H 0.3913 0.6186 -0.0194 0.041 Uiso 1 1 calc R
H18C H 0.2604 0.5876 0.0363 0.041 Uiso 1 1 calc R
C19 C 0.2841(4) 0.5635(2) 0.1916(2) 0.0276(8) Uani 1 1 d .
H19A H 0.2998 0.5036 0.1994 0.041 Uiso 1 1 calc R
H19B H 0.1997 0.5726 0.1524 0.041 Uiso 1 1 calc R
H19C H 0.2541 0.5892 0.2389 0.041 Uiso 1 1 calc R
C20 C 0.5809(5) 0.6259(3) 0.2993(2) 0.0294(9) Uani 1 1 d .
H20A H 0.6269 0.5722 0.3149 0.044 Uiso 1 1 calc R
H20B H 0.4759 0.6318 0.3197 0.044 Uiso 1 1 calc R
H20C H 0.6500 0.6710 0.3185 0.044 Uiso 1 1 calc R
C21 C 0.2664(4) 0.8367(2) 0.02447(19) 0.0190(7) Uani 1 1 d .
C22 C 0.2724(4) 0.8991(2) 0.08082(19) 0.0182(7) Uani 1 1 d .
C23 C 0.4308(4) 0.9284(2) 0.09040(19) 0.0197(7) Uani 1 1 d .
C24 C 0.5226(4) 0.8841(2) 0.03869(19) 0.0192(7) Uani 1 1 d .
C25 C 0.4207(4) 0.8276(2) -0.00275(19) 0.0189(7) Uani 1 1 d .
C26 C 0.1194(4) 0.7904(3) -0.0033(2) 0.0274(8) Uani 1 1 d .
H26A H 0.0663 0.8213 -0.0451 0.041 Uiso 1 1 calc R
H26B H 0.0474 0.7849 0.0379 0.041 Uiso 1 1 calc R
H26C H 0.1489 0.7350 -0.0209 0.041 Uiso 1 1 calc R
C27 C 0.1296(4) 0.9372(3) 0.1147(2) 0.0287(9) Uani 1 1 d .
H27A H 0.0901 0.9834 0.0828 0.043 Uiso 1 1 calc R
H27B H 0.1593 0.9581 0.1654 0.043 Uiso 1 1 calc R
H27C H 0.0463 0.8951 0.1178 0.043 Uiso 1 1 calc R
C28 C 0.4848(5) 1.0010(2) 0.1384(2) 0.0283(8) Uani 1 1 d .
H28A H 0.4699 1.0526 0.1094 0.042 Uiso 1 1 calc R
H28B H 0.5973 0.9943 0.1537 0.042 Uiso 1 1 calc R
H28C H 0.4224 1.0034 0.1834 0.042 Uiso 1 1 calc R
C29 C 0.6969(4) 0.8978(3) 0.0294(2) 0.0292(9) Uani 1 1 d .
H29A H 0.7109 0.9411 -0.0086 0.044 Uiso 1 1 calc R
H29B H 0.7453 0.8458 0.0131 0.044 Uiso 1 1 calc R
H29C H 0.7479 0.9154 0.0777 0.044 Uiso 1 1 calc R
C30 C 0.4605(5) 0.7781(2) -0.0712(2) 0.0261(8) Uani 1 1 d .
H30A H 0.4437 0.8125 -0.1166 0.039 Uiso 1 1 calc R
H30B H 0.3921 0.7288 -0.0755 0.039 Uiso 1 1 calc R
H30C H 0.5718 0.7605 -0.0662 0.039 Uiso 1 1 calc R

loop_
_atom_site_aniso_label
_atom_site_aniso_U_11
_atom_site_aniso_U_22
_atom_site_aniso_U_33
_atom_site_aniso_U_23
_atom_site_aniso_U_13
_atom_site_aniso_U_12
U1 0.01480(7) 0.01554(8) 0.01599(8) 0.00040(5) 0.00261(5) -0.00134(4)
Te1 0.02747(14) 0.03090(14) 0.02674(14) 0.00346(11) 0.01399(11) 0.00073(10)
C1 0.0273(19) 0.0212(18) 0.0207(18) 0.0012(15) 0.0007(15) -0.0021(15)
C2 0.029(2) 0.027(2) 0.0264(19) 0.0072(17) -0.0045(16) -0.0056(16)
C3 0.042(2) 0.024(2) 0.040(2) 0.0061(19) -0.019(2) -0.0086(18)
C4 0.057(3) 0.025(2) 0.032(2) -0.0038(18) -0.016(2) 0.003(2)
C5 0.049(2) 0.030(2) 0.0187(18) 0.0024(17) 0.0009(17) 0.013(2)
C6 0.035(2) 0.0194(18) 0.0195(17) 0.0005(15) 0.0009(15) 0.0033(15)
C11 0.0159(16) 0.0175(17) 0.0295(19) 0.0005(15) 0.0014(14) 0.0021(13)
C12 0.0219(17) 0.0175(16) 0.0251(18) -0.0003(15) 0.0043(14) 0.0024(14)
C13 0.0220(17) 0.0157(16) 0.0226(18) -0.0005(14) -0.0012(14) 0.0015(14)
C14 0.0203(17) 0.0154(16) 0.0256(18) 0.0039(15) -0.0003(14) 0.0000(13)
C15 0.0200(17) 0.0175(17) 0.0228(18) 0.0038(15) -0.0004(14) 0.0009(14)
C16 0.0192(18) 0.033(2) 0.033(2) 0.0006(18) 0.0003(16) -0.0012(16)
C17 0.0249(19) 0.030(2) 0.0236(18) -0.0023(16) 0.0064(15) 0.0047(16)
C18 0.029(2) 0.0224(18) 0.030(2) -0.0035(16) -0.0050(16) 0.0008(15)
C19 0.0254(19) 0.0248(19) 0.033(2) 0.0046(17) 0.0031(16) -0.0055(16)
C20 0.032(2) 0.033(2) 0.0231(19) 0.0047(17) -0.0009(16) 0.0015(17)
C21 0.0192(16) 0.0194(17) 0.0184(16) 0.0040(14) 0.0004(13) -0.0004(14)
C22 0.0179(16) 0.0187(17) 0.0184(16) 0.0052(14) 0.0036(13) 0.0016(13)
C23 0.0218(17) 0.0188(17) 0.0181(17) 0.0042(14) -0.0015(14) -0.0013(14)
C24 0.0176(16) 0.0205(17) 0.0198(17) 0.0093(14) 0.0031(13) -0.0008(13)
C25 0.0190(16) 0.0221(17) 0.0160(16) 0.0044(14) 0.0035(13) 0.0021(14)
C26 0.0218(19) 0.035(2) 0.0245(19) -0.0011(17) -0.0034(15) -0.0059(16)
C27 0.0248(19) 0.034(2) 0.028(2) 0.0005(18) 0.0073(16) 0.0091(17)
C28 0.034(2) 0.0178(18) 0.032(2) -0.0008(16) -0.0052(17) -0.0017(16)
C29 0.0194(18) 0.037(2) 0.031(2) 0.0112(18) 0.0042(16) -0.0035(16)
C30 0.028(2) 0.031(2) 0.0198(18) 0.0015(16) 0.0039(16) 0.0050(16)

loop_
_atom_type_symbol
_atom_type_description
_atom_type_scat_dispersion_real
_atom_type_scat_dispersion_imag
_atom_type_scat_source
C C 0.0033 0.0016 'International Tables Vol C Tables 4.2.6.8 and 6.1.1.4'
H H 0.0000 0.0000 'International Tables Vol C Tables 4.2.6.8 and 6.1.1.4'
Te Te -0.5308 1.6751 'International Tables Vol C Tables 4.2.6.8 and 6.1.1.4'
U U -9.6767 9.6646 'International Tables Vol C Tables 4.2.6.8 and 6.1.1.4'

loop_
_geom_angle_atom_site_label_1
_geom_angle_atom_site_label_2
_geom_angle_atom_site_label_3
_geom_angle
C1 U1 C13 127.89(12)
C1 U1 C14 111.92(12)
C13 U1 C14 30.57(11)
C1 U1 C21 126.48(12)
C13 U1 C21 101.72(11)
C14 U1 C21 121.49(11)
C1 U1 C25 118.83(12)
C13 U1 C25 91.95(11)
C14 U1 C25 121.05(11)
C21 U1 C25 30.28(10)
C1 U1 C24 88.41(12)
C13 U1 C24 113.39(11)
C14 U1 C24 143.75(11)
C21 U1 C24 49.93(10)
C25 U1 C24 30.42(10)
C1 U1 C15 82.62(12)
C13 U1 C15 50.05(10)
C14 U1 C15 30.20(10)
C21 U1 C15 150.72(11)
C25 U1 C15 137.82(11)
C24 U1 C15 140.72(10)
C1 U1 C12 104.64(12)
C13 U1 C12 30.32(10)
C14 U1 C12 50.03(11)
C21 U1 C12 111.45(11)
C25 U1 C12 88.53(11)
C24 U1 C12 96.96(11)
C15 U1 C12 49.67(11)
C1 U1 C23 77.03(12)
C13 U1 C23 141.54(11)
C14 U1 C23 170.71(11)
C21 U1 C23 49.82(10)
C25 U1 C23 50.06(11)
C24 U1 C23 30.19(10)
C15 U1 C23 157.32(10)
C12 U1 C23 126.72(11)
C1 U1 C22 99.22(12)
C13 U1 C22 131.42(11)
C14 U1 C22 144.34(11)
C21 U1 C22 29.99(10)
C25 U1 C22 49.71(10)
C24 U1 C22 49.58(10)
C15 U1 C22 169.70(10)
C12 U1 C22 138.16(10)
C23 U1 C22 30.00(10)
C1 U1 C11 78.43(12)
C13 U1 C11 49.92(10)
C14 U1 C11 49.83(10)
C21 U1 C11 140.77(11)
C25 U1 C11 114.08(11)
C24 U1 C11 110.72(10)
C15 U1 C11 30.01(10)
C12 U1 C11 30.01(10)
C23 U1 C11 133.15(10)
C22 U1 C11 160.29(10)
C1 U1 C6 28.84(12)
C13 U1 C6 135.31(10)
C14 U1 C6 107.51(11)
C21 U1 C6 121.12(11)
C25 U1 C6 131.41(11)
C24 U1 C6 104.28(11)
C15 U1 C6 85.52(11)
C12 U1 C6 125.02(11)
C23 U1 C6 81.50(10)
C22 U1 C6 91.28(10)
C11 U1 C6 95.19(11)
C6 Te1 U1 65.73(10)
C2 C1 C6 117.5(3)
C2 C1 U1 145.0(3)
C6 C1 U1 96.8(2)
C3 C2 C1 122.0(4)
C4 C3 C2 119.2(4)
C5 C4 C3 120.9(4)
C4 C5 C6 119.2(4)
C1 C6 C5 121.2(4)
C1 C6 Te1 124.1(3)
C5 C6 Te1 114.7(3)
C1 C6 U1 54.4(2)
C5 C6 U1 171.1(3)
Te1 C6 U1 70.14(10)
C15 C11 C12 107.9(3)
C15 C11 C16 125.8(3)
C12 C11 C16 125.7(3)
C15 C11 U1 74.24(19)
C12 C11 U1 74.4(2)
C16 C11 U1 124.7(2)
C13 C12 C11 107.9(3)
C13 C12 C17 128.0(3)
C11 C12 C17 123.8(3)
C13 C12 U1 72.8(2)
C11 C12 U1 75.6(2)
C17 C12 U1 122.9(2)
C12 C13 C14 108.1(3)
C12 C13 C18 127.8(3)
C14 C13 C18 124.0(3)
C12 C13 U1 76.9(2)
C14 C13 U1 74.94(19)
C18 C13 U1 117.4(2)
C15 C14 C13 108.2(3)
C15 C14 C19 127.3(3)
C13 C14 C19 124.4(3)
C15 C14 U1 76.6(2)
C13 C14 U1 74.49(19)
C19 C14 U1 118.8(2)
C14 C15 C11 108.1(3)
C14 C15 C20 126.8(3)
C11 C15 C20 124.8(3)
C14 C15 U1 73.2(2)
C11 C15 U1 75.8(2)
C20 C15 U1 121.7(2)
C25 C21 C22 108.3(3)
C25 C21 C26 126.3(3)
C22 C21 C26 125.4(3)
C25 C21 U1 74.90(19)
C22 C21 U1 76.06(19)
C26 C21 U1 116.9(2)
C21 C22 C23 108.5(3)
C21 C22 C27 124.8(3)
C23 C22 C27 126.0(3)
C21 C22 U1 73.95(19)
C23 C22 U1 74.82(19)
C27 C22 U1 125.1(2)
C22 C23 C24 107.4(3)
C22 C23 C28 125.5(3)
C24 C23 C28 126.5(3)
C22 C23 U1 75.2(2)
C24 C23 U1 74.02(19)
C28 C23 U1 123.1(2)
C23 C24 C25 108.4(3)
C23 C24 C29 124.5(3)
C25 C24 C29 127.1(3)
C23 C24 U1 75.79(19)
C25 C24 U1 74.84(19)
C29 C24 U1 116.9(2)
C21 C25 C24 107.4(3)
C21 C25 C30 125.2(3)
C24 C25 C30 126.7(3)
C21 C25 U1 74.82(19)
C24 C25 U1 74.73(19)
C30 C25 U1 123.9(2)

loop_
_geom_bond_atom_site_label_1
_geom_bond_atom_site_label_2
_geom_bond_distance
U1 C1 2.352(4)
U1 C13 2.687(4)
U1 C14 2.692(4)
U1 C21 2.719(3)
U1 C25 2.720(3)
U1 C24 2.718(3)
U1 C15 2.735(3)
U1 C12 2.739(3)
U1 C23 2.741(4)
U1 C22 2.746(3)
U1 C11 2.755(3)
U1 C6 2.874(4)
Te1 C6 2.195(4)
C1 C2 1.399(5)
C1 C6 1.396(5)
C2 C3 1.387(6)
C3 C4 1.388(7)
C4 C5 1.379(6)
C5 C6 1.410(5)
C11 C15 1.422(5)
C11 C12 1.422(5)
C11 C16 1.506(5)
C12 C13 1.420(5)
C12 C17 1.506(5)
C13 C14 1.418(5)
C13 C18 1.513(5)
C14 C15 1.415(5)
C14 C19 1.507(5)
C15 C20 1.503(5)
C21 C25 1.421(5)
C21 C22 1.414(5)
C21 C26 1.507(5)
C22 C23 1.420(5)
C22 C27 1.505(5)
C23 C24 1.422(5)
C23 C28 1.500(5)
C24 C25 1.427(5)
C24 C29 1.505(5)
C25 C30 1.505(5)
